data_1555964
loop_
_publ_author_name
'Fandrick, Daniel R.'
'Hart, Christine A.'
'Okafor, Ifeanyi S.'
'Mercadante, Michael A.'
'Sanyal, Sanjit'
'Masters, James T.'
'Sarvestani, Max'
'Fandrick, Keith R.'
'Stockdill, Jennifer L.'
'Grinberg, Nelu'
'Gonnella, Nina'
'Lee, Heewon'
'Senanayake, Chris H.'

_publ_section_title
;
 Copper-Catalyzed Asymmetric Propargylation of Cyclic Aldimines.
;
_journal_issue 23
_journal_name_full 'Organic letters'
_journal_page_first 6192
_journal_page_last 6195
_journal_paper_doi 10.1021/acs.orglett.6b03253
_journal_volume 18
_journal_year 2016
_chemical_formula_moiety 'C27 H27 N3'
_chemical_formula_sum 'C27 H27 N3'
_chemical_formula_weight 393.51
_chemical_name_common SCX15_050
_space_group_crystal_system triclinic
_space_group_IT_number 2
_space_group_name_Hall '-P 1'
_space_group_name_H-M_alt 'P -1'
_atom_sites_solution_hydrogens geom
_atom_sites_solution_primary direct
_atom_sites_solution_secondary difmap
_cell_angle_alpha 79.118(2)
_cell_angle_beta 82.740(2)
_cell_angle_gamma 72.757(2)
_cell_formula_units_Z 4
_cell_length_a 10.8707(3)
_cell_length_b 12.3272(3)
_cell_length_c 16.2931(4)
_cell_measurement_reflns_used 6939
_cell_measurement_temperature 100.(2)
_cell_measurement_theta_max 66.4994
_cell_measurement_theta_min 2.7695
_cell_volume 2041.96(9)
_computing_cell_refinement 'SHELXL-2014/7 (Sheldrick, 2014)'
_computing_data_collection 'Bruker Instrument Service, BIS (Bruker AXS Inc., 2015)'
_computing_data_reduction 'SAINT v8,37a (Bruker AXS Inc. 2014)'
_computing_molecular_graphics 'shelXle (C.B. Huebschle, rev 786)'
_computing_publication_material 'APEX3 v2016.5-0 (Bruker AXS inc., 2016)'
_computing_structure_refinement 'SHELXL-2014/7 (Sheldrick, 2014)'
_computing_structure_solution 'SHELXT-2014/5 (Sheldrick, 2014)'
_diffrn_ambient_temperature 100.(2)
_diffrn_measured_fraction_theta_full 0.944
_diffrn_measured_fraction_theta_max 0.944
_diffrn_measurement_device_type 'Bruker X8 PROSPECTOR diffractometer'
_diffrn_measurement_method '\w and \f scans'
_diffrn_radiation_monochromator 'multilayer mirror'
_diffrn_radiation_type 'Cu K\a'
_diffrn_radiation_wavelength 1.54178
_diffrn_reflns_av_R_equivalents 0.0152
_diffrn_reflns_av_unetI/netI 0.0206
_diffrn_reflns_limit_h_max 12
_diffrn_reflns_limit_h_min -12
_diffrn_reflns_limit_k_max 14
_diffrn_reflns_limit_k_min -13
_diffrn_reflns_limit_l_max 19
_diffrn_reflns_limit_l_min -19
_diffrn_reflns_number 14519
_diffrn_reflns_theta_full 66.57
_diffrn_reflns_theta_max 66.57
_diffrn_reflns_theta_min 2.77
_diffrn_source 'microfocus sealed tube'
_diffrn_source_type 'Incoatec I\mS'
_exptl_absorpt_coefficient_mu 0.581
_exptl_absorpt_correction_type multi-scan
_exptl_absorpt_process_details
;
Krause, L.; Herbst-Irmer, R.; Sheldrick, G. M.; Stalke, D. (2015). J. Appl.
Cryst. 48, 3-10.
;
_exptl_crystal_colour colourless
_exptl_crystal_density_diffrn 1.280
_exptl_crystal_density_method 'not measured'
_exptl_crystal_description needle
_exptl_crystal_F_000 840
_refine_diff_density_max 0.194
_refine_diff_density_min -0.240
_refine_ls_extinction_method none
_refine_ls_goodness_of_fit_ref 1.016
_refine_ls_hydrogen_treatment constr
_refine_ls_matrix_type full
_refine_ls_number_parameters 541
_refine_ls_number_reflns 6801
_refine_ls_number_restraints 0
_refine_ls_restrained_S_all 1.016
_refine_ls_R_factor_all 0.0425
_refine_ls_R_factor_gt 0.0354
_refine_ls_shift/su_max 0.001
_refine_ls_shift/su_mean 0.000
_refine_ls_structure_factor_coef Fsqd
_refine_ls_weighting_details 'w=1/[\s^2^(Fo^2^)+(0.0533P)^2^+0.6259P] where P=(Fo^2^+2Fc^2^)/3'
_refine_ls_weighting_scheme calc
_refine_ls_wR_factor_gt 0.0908
_refine_ls_wR_factor_ref 0.0961
_reflns_number_gt 5824
_reflns_number_total 6801
_reflns_threshold_expression 'I > 2\s(I)'
_cod_data_source_file ol6b03253_si_004.cif
_cod_data_source_block SCX15_050
_cod_database_code 1555964

loop_
_space_group_symop_operation_xyz
'x, y, z'
'-x, -y, -z'

loop_
_atom_site_type_symbol
_atom_site_label
_atom_site_fract_x
_atom_site_fract_y
_atom_site_fract_z
_atom_site_U_iso_or_equiv
_atom_site_adp_type
_atom_site_calc_flag
_atom_site_refinement_flags_adp
_atom_site_refinement_flags_posn
_atom_site_occupancy
N N1 0.68502(10) 0.62202(9) 0.29082(7) 0.0170(2) Uani d . . 1
N N2 0.64475(10) 0.78052(9) 0.16976(6) 0.0160(2) Uani d . . 1
N N3 0.81795(10) 0.60642(9) 0.15824(6) 0.0164(2) Uani d . . 1
N N4 0.78047(10) 1.11522(9) 0.19479(6) 0.0157(2) Uani d . . 1
N N5 0.59166(10) 1.27974(9) 0.22086(6) 0.0161(2) Uani d . . 1
N N6 0.64761(10) 1.11111(9) 0.32772(6) 0.0161(2) Uani d . . 1
C C1 1.00817(13) 0.23440(12) 0.35758(9) 0.0236(3) Uani d . . 1
H H1 1.0524 0.1584 0.3815 0.028 Uiso calc U R 1
C C2 1.02578(13) 0.27174(11) 0.27251(8) 0.0217(3) Uani d . . 1
H H19 1.0824 0.2205 0.2384 0.026 Uiso calc U R 1
C C3 0.96222(12) 0.38291(11) 0.23568(8) 0.0185(3) Uani d . . 1
C C4 0.87944(12) 0.45758(11) 0.28617(8) 0.0186(3) Uani d . . 1
C C5 0.81480(12) 0.58204(11) 0.25151(8) 0.0169(3) Uani d . . 1
H H12 0.8665 0.6285 0.2679 0.02 Uiso calc U R 1
C C6 0.59398(12) 0.55642(11) 0.28507(8) 0.0202(3) Uani d . . 1
H H25 0.6358 0.473 0.2999 0.024 Uiso calc U R 1
H H26 0.5676 0.5716 0.2271 0.024 Uiso calc U R 1
C C7 0.47616(13) 0.59336(12) 0.34541(9) 0.0225(3) Uani d . . 1
H H28 0.4066 0.5637 0.3328 0.027 Uiso calc U R 1
H H27 0.4989 0.5586 0.4034 0.027 Uiso calc U R 1
C C8 0.42643(12) 0.72252(12) 0.34014(8) 0.0197(3) Uani d . . 1
C C9 0.30477(13) 0.77246(13) 0.37752(8) 0.0247(3) Uani d . . 1
H H3 0.2533 0.7244 0.4056 0.03 Uiso calc U R 1
C C10 0.25766(13) 0.89012(13) 0.37452(9) 0.0268(3) Uani d . . 1
H H2 0.1741 0.9224 0.3995 0.032 Uiso calc U R 1
C C11 0.63558(12) 0.74575(11) 0.26158(8) 0.0162(3) Uani d . . 1
H H24 0.6921 0.7827 0.2837 0.019 Uiso calc U R 1
C C12 0.55391(12) 0.75387(11) 0.12212(8) 0.0185(3) Uani d . . 1
H H5 0.4673 0.7683 0.1525 0.022 Uiso calc U R 1
H H4 0.584 0.6719 0.1151 0.022 Uiso calc U R 1
C C13 0.54732(12) 0.83000(11) 0.03739(8) 0.0202(3) Uani d . . 1
H H7 0.5029 0.8017 0 0.024 Uiso calc U R 1
H H6 0.4959 0.9093 0.044 0.024 Uiso calc U R 1
C C14 0.67965(12) 0.83200(11) -0.00251(8) 0.0178(3) Uani d . . 1
C C15 0.78931(12) 0.78467(10) 0.04300(8) 0.0166(3) Uani d . . 1
C C16 0.90847(12) 0.79678(11) 0.00501(8) 0.0186(3) Uani d . . 1
H H11 0.9833 0.7651 0.0355 0.022 Uiso calc U R 1
C C17 0.91930(13) 0.85404(11) -0.07622(8) 0.0205(3) Uani d . . 1
H H10 1.0011 0.8605 -0.1013 0.025 Uiso calc U R 1
C C18 0.80981(13) 0.90206(11) -0.12089(8) 0.0205(3) Uani d . . 1
H H9 0.8161 0.943 -0.1761 0.025 Uiso calc U R 1
C C19 0.69173(13) 0.88978(11) -0.08426(8) 0.0198(3) Uani d . . 1
H H8 0.6174 0.9213 -0.1153 0.024 Uiso calc U R 1
C C20 0.77716(12) 0.73523(11) 0.13590(8) 0.0161(3) Uani d . . 1
H H21 0.8334 0.7649 0.1649 0.019 Uiso calc U R 1
C C21 0.98181(13) 0.42416(11) 0.14308(8) 0.0201(3) Uani d . . 1
H H15 0.9268 0.3968 0.1124 0.024 Uiso calc U R 1
H H16 1.073 0.3907 0.1237 0.024 Uiso calc U R 1
C C22 0.94888(12) 0.55433(11) 0.12284(8) 0.0193(3) Uani d . . 1
H H14 1.012 0.5814 0.1464 0.023 Uiso calc U R 1
H H13 0.9542 0.5785 0.0613 0.023 Uiso calc U R 1
C C23 0.92540(13) 0.30880(12) 0.40781(9) 0.0243(3) Uani d . . 1
H H18 0.9121 0.2838 0.4662 0.029 Uiso calc U R 1
C C24 0.86239(13) 0.41949(12) 0.37233(8) 0.0224(3) Uani d . . 1
H H17 0.8067 0.4705 0.407 0.027 Uiso calc U R 1
C C25 0.50107(12) 0.79400(11) 0.30021(8) 0.0178(3) Uani d . . 1
C C26 0.45384(13) 0.91314(11) 0.29769(8) 0.0214(3) Uani d . . 1
H H22 0.5052 0.9616 0.2702 0.026 Uiso calc U R 1
C C27 0.33300(14) 0.96113(12) 0.33480(9) 0.0260(3) Uani d . . 1
H H23 0.3017 1.0421 0.3331 0.031 Uiso calc U R 1
C C28 1.00157(13) 0.72794(11) 0.35204(9) 0.0241(3) Uani d . . 1
H H29 1.0514 0.6506 0.3671 0.029 Uiso calc U R 1
C C29 0.89204(13) 0.77356(12) 0.40113(9) 0.0234(3) Uani d . . 1
H H43 0.8678 0.7271 0.4503 0.028 Uiso calc U R 1
C C30 0.81620(12) 0.88670(11) 0.37985(8) 0.0191(3) Uani d . . 1
C C31 0.85392(12) 0.95487(11) 0.30840(8) 0.0179(3) Uani d . . 1
C C32 0.78030(12) 1.08043(11) 0.28509(8) 0.0165(3) Uani d . . 1
H H41 0.8291 1.126 0.3055 0.02 Uiso calc U R 1
C C33 0.71929(12) 1.23898(10) 0.17614(8) 0.0162(3) Uani d . . 1
H H33 0.7771 1.2766 0.1962 0.019 Uiso calc U R 1
C C34 0.71649(12) 1.28038(11) 0.08272(8) 0.0166(3) Uani d . . 1
C C35 0.74665(12) 1.20321(11) 0.02574(8) 0.0168(3) Uani d . . 1
C C36 0.74711(12) 1.24657(12) -0.06004(8) 0.0202(3) Uani d . . 1
H H34 0.7683 1.1947 -0.0994 0.024 Uiso calc U R 1
C C37 0.71733(13) 1.36348(12) -0.08854(8) 0.0244(3) Uani d . . 1
H H30 0.7178 1.3916 -0.147 0.029 Uiso calc U R 1
C C38 0.24298(13) 1.40838(11) 0.44083(8) 0.0214(3) Uani d . . 1
H H31 0.1651 1.4474 0.469 0.026 Uiso calc U R 1
C C39 0.24509(13) 1.39596(11) 0.35801(8) 0.0209(3) Uani d . . 1
H H55 0.1681 1.4267 0.3296 0.025 Uiso calc U R 1
C C40 0.35856(12) 1.33897(11) 0.31558(8) 0.0184(3) Uani d . . 1
C C41 0.35894(13) 1.33412(12) 0.22389(8) 0.0218(3) Uani d . . 1
H H54 0.3489 1.4122 0.1913 0.026 Uiso calc U R 1
H H53 0.2845 1.3081 0.215 0.026 Uiso calc U R 1
C C42 0.48222(12) 1.25340(11) 0.19235(8) 0.0179(3) Uani d . . 1
H H52 0.4835 1.1726 0.2145 0.021 Uiso calc U R 1
H H51 0.4881 1.2637 0.1304 0.021 Uiso calc U R 1
C C43 0.60024(12) 1.24032(11) 0.31071(8) 0.0165(3) Uani d . . 1
H H48 0.667 1.2703 0.3285 0.02 Uiso calc U R 1
C C44 0.65405(13) 1.06576(11) 0.41762(8) 0.0200(3) Uani d . . 1
H H47 0.5684 1.0942 0.4473 0.024 Uiso calc U R 1
H H46 0.7169 1.0936 0.4407 0.024 Uiso calc U R 1
C C45 0.69462(13) 0.93514(11) 0.43205(8) 0.0220(3) Uani d . . 1
H H45 0.7087 0.9064 0.4921 0.026 Uiso calc U R 1
H H44 0.6241 0.9077 0.4181 0.026 Uiso calc U R 1
C C46 1.03857(13) 0.79566(12) 0.28057(9) 0.0239(3) Uani d . . 1
H H32 1.1134 0.7646 0.2462 0.029 Uiso calc U R 1
C C47 0.96600(13) 0.90844(11) 0.25965(8) 0.0214(3) Uani d . . 1
H H42 0.9926 0.9551 0.2114 0.026 Uiso calc U R 1
C C48 0.73282(12) 1.04779(11) 0.14721(8) 0.0174(3) Uani d . . 1
H H39 0.6373 1.0682 0.154 0.021 Uiso calc U R 1
H H40 0.7673 0.9646 0.1679 0.021 Uiso calc U R 1
C C49 0.77775(12) 1.07512(11) 0.05583(8) 0.0180(3) Uani d . . 1
H H38 0.8722 1.0405 0.0482 0.022 Uiso calc U R 1
H H37 0.7355 1.0404 0.0214 0.022 Uiso calc U R 1
C C50 0.68645(13) 1.39852(11) 0.05356(8) 0.0221(3) Uani d . . 1
H H36 0.6657 1.4509 0.0925 0.026 Uiso calc U R 1
C C51 0.68661(14) 1.44010(12) -0.03127(9) 0.0265(3) Uani d . . 1
H H35 0.6658 1.5206 -0.0505 0.032 Uiso calc U R 1
C C52 0.47205(12) 1.29348(11) 0.35741(8) 0.0176(3) Uani d . . 1
C C53 0.46867(13) 1.30837(11) 0.44078(8) 0.0201(3) Uani d . . 1
H H49 0.5458 1.28 0.4692 0.024 Uiso calc U R 1
C C54 0.35528(13) 1.36354(11) 0.48270(8) 0.0218(3) Uani d . . 1
H H50 0.3542 1.3707 0.5398 0.026 Uiso calc U R 1

loop_
_atom_site_aniso_label
_atom_site_aniso_U_11
_atom_site_aniso_U_22
_atom_site_aniso_U_33
_atom_site_aniso_U_12
_atom_site_aniso_U_13
_atom_site_aniso_U_23
N1 0.0157(6) 0.0164(5) 0.0191(6) -0.0046(4) 0.0003(4) -0.0041(4)
N2 0.0141(5) 0.0175(5) 0.0171(5) -0.0051(4) -0.0002(4) -0.0041(4)
N3 0.0158(5) 0.0160(5) 0.0170(5) -0.0037(4) 0.0004(4) -0.0041(4)
N4 0.0183(6) 0.0144(5) 0.0152(5) -0.0061(4) -0.0015(4) -0.0017(4)
N5 0.0174(6) 0.0171(5) 0.0143(5) -0.0057(4) -0.0006(4) -0.0026(4)
N6 0.0174(6) 0.0158(5) 0.0146(5) -0.0047(4) -0.0004(4) -0.0012(4)
C1 0.0216(7) 0.0186(7) 0.0283(7) -0.0026(5) -0.0042(6) -0.0016(6)
C2 0.0202(7) 0.0199(7) 0.0252(7) -0.0034(5) -0.0018(5) -0.0071(5)
C3 0.0162(6) 0.0203(7) 0.0212(7) -0.0063(5) -0.0021(5) -0.0059(5)
C4 0.0167(6) 0.0205(7) 0.0200(7) -0.0057(5) -0.0022(5) -0.0049(5)
C5 0.0163(6) 0.0183(7) 0.0168(6) -0.0048(5) -0.0008(5) -0.0054(5)
C6 0.0209(7) 0.0175(6) 0.0230(7) -0.0065(5) -0.0011(5) -0.0034(5)
C7 0.0203(7) 0.0241(7) 0.0250(7) -0.0104(5) 0.0007(6) -0.0036(6)
C8 0.0189(7) 0.0247(7) 0.0170(6) -0.0069(5) -0.0031(5) -0.0043(5)
C9 0.0181(7) 0.0347(8) 0.0219(7) -0.0085(6) 0.0001(5) -0.0049(6)
C10 0.0168(7) 0.0364(8) 0.0240(7) -0.0004(6) -0.0001(6) -0.0096(6)
C11 0.0170(6) 0.0161(6) 0.0165(6) -0.0052(5) -0.0012(5) -0.0045(5)
C12 0.0150(6) 0.0210(7) 0.0209(7) -0.0059(5) -0.0006(5) -0.0059(5)
C13 0.0162(7) 0.0239(7) 0.0207(7) -0.0045(5) -0.0025(5) -0.0048(5)
C14 0.0186(7) 0.0156(6) 0.0206(7) -0.0047(5) -0.0005(5) -0.0073(5)
C15 0.0181(7) 0.0133(6) 0.0198(7) -0.0050(5) 0.0000(5) -0.0061(5)
C16 0.0176(7) 0.0159(6) 0.0229(7) -0.0042(5) -0.0012(5) -0.0055(5)
C17 0.0187(7) 0.0200(7) 0.0238(7) -0.0064(5) 0.0043(5) -0.0083(5)
C18 0.0263(7) 0.0187(7) 0.0172(7) -0.0066(5) 0.0015(5) -0.0058(5)
C19 0.0204(7) 0.0200(7) 0.0201(7) -0.0037(5) -0.0035(5) -0.0074(5)
C20 0.0147(6) 0.0161(6) 0.0188(6) -0.0054(5) -0.0021(5) -0.0041(5)
C21 0.0176(7) 0.0215(7) 0.0209(7) -0.0036(5) -0.0001(5) -0.0065(5)
C22 0.0163(7) 0.0212(7) 0.0201(7) -0.0044(5) 0.0012(5) -0.0054(5)
C23 0.0254(7) 0.0263(7) 0.0192(7) -0.0055(6) -0.0021(6) -0.0012(6)
C24 0.0218(7) 0.0231(7) 0.0207(7) -0.0022(5) -0.0006(5) -0.0068(5)
C25 0.0180(7) 0.0219(7) 0.0141(6) -0.0049(5) -0.0034(5) -0.0043(5)
C26 0.0231(7) 0.0225(7) 0.0181(7) -0.0054(5) -0.0012(5) -0.0041(5)
C27 0.0246(7) 0.0251(7) 0.0239(7) 0.0022(6) -0.0031(6) -0.0070(6)
C28 0.0245(7) 0.0173(7) 0.0298(8) -0.0029(5) -0.0113(6) -0.0006(6)
C29 0.0259(7) 0.0218(7) 0.0230(7) -0.0093(6) -0.0077(6) 0.0033(5)
C30 0.0210(7) 0.0201(7) 0.0183(7) -0.0084(5) -0.0056(5) -0.0011(5)
C31 0.0176(7) 0.0185(7) 0.0192(7) -0.0064(5) -0.0054(5) -0.0020(5)
C32 0.0168(6) 0.0179(6) 0.0158(6) -0.0070(5) -0.0020(5) -0.0015(5)
C33 0.0176(6) 0.0148(6) 0.0172(6) -0.0062(5) -0.0013(5) -0.0024(5)
C34 0.0128(6) 0.0191(7) 0.0177(7) -0.0054(5) 0.0000(5) -0.0019(5)
C35 0.0125(6) 0.0202(7) 0.0185(6) -0.0061(5) -0.0005(5) -0.0029(5)
C36 0.0184(7) 0.0253(7) 0.0178(7) -0.0073(5) 0.0007(5) -0.0057(5)
C37 0.0273(8) 0.0278(7) 0.0165(7) -0.0091(6) -0.0006(6) 0.0020(6)
C38 0.0227(7) 0.0187(7) 0.0219(7) -0.0063(5) 0.0048(5) -0.0043(5)
C39 0.0211(7) 0.0179(7) 0.0232(7) -0.0060(5) -0.0010(5) -0.0017(5)
C40 0.0222(7) 0.0154(6) 0.0183(7) -0.0074(5) -0.0005(5) -0.0015(5)
C41 0.0204(7) 0.0242(7) 0.0193(7) -0.0034(5) -0.0035(5) -0.0032(5)
C42 0.0195(7) 0.0192(7) 0.0159(6) -0.0059(5) -0.0031(5) -0.0031(5)
C43 0.0201(7) 0.0158(6) 0.0152(6) -0.0069(5) -0.0034(5) -0.0022(5)
C44 0.0231(7) 0.0215(7) 0.0148(6) -0.0066(5) -0.0009(5) -0.0007(5)
C45 0.0234(7) 0.0231(7) 0.0186(7) -0.0085(6) -0.0019(5) 0.0023(5)
C46 0.0204(7) 0.0241(7) 0.0264(7) -0.0029(5) -0.0050(6) -0.0053(6)
C47 0.0216(7) 0.0217(7) 0.0208(7) -0.0071(5) -0.0036(5) -0.0003(5)
C48 0.0185(7) 0.0148(6) 0.0200(7) -0.0058(5) -0.0014(5) -0.0035(5)
C49 0.0177(6) 0.0187(7) 0.0189(7) -0.0054(5) -0.0021(5) -0.0050(5)
C50 0.0261(7) 0.0186(7) 0.0200(7) -0.0057(5) 0.0016(5) -0.0025(5)
C51 0.0331(8) 0.0196(7) 0.0231(7) -0.0056(6) -0.0002(6) 0.0018(6)
C52 0.0217(7) 0.0145(6) 0.0170(6) -0.0071(5) 0.0005(5) -0.0011(5)
C53 0.0237(7) 0.0185(7) 0.0179(7) -0.0062(5) -0.0030(5) -0.0012(5)
C54 0.0302(8) 0.0199(7) 0.0157(7) -0.0088(6) 0.0021(5) -0.0035(5)

loop_
_atom_type_symbol
_atom_type_description
_atom_type_scat_dispersion_real
_atom_type_scat_dispersion_imag
_atom_type_scat_source
C C 0.0181 0.0091 'International Tables Vol C Tables 4.2.6.8 and 6.1.1.4'
H H 0.0000 0.0000 'International Tables Vol C Tables 4.2.6.8 and 6.1.1.4'
N N 0.0311 0.0180 'International Tables Vol C Tables 4.2.6.8 and 6.1.1.4'

loop_
_geom_angle_atom_site_label_1
_geom_angle_atom_site_label_2
_geom_angle_atom_site_label_3
_geom_angle
C5 N1 C11 108.29(9)
C5 N1 C6 116.63(10)
C11 N1 C6 113.60(10)
C20 N2 C12 110.24(10)
C20 N2 C11 109.83(9)
C12 N2 C11 117.21(10)
C22 N3 C5 109.41(9)
C22 N3 C20 112.60(9)
C5 N3 C20 105.53(9)
C32 N4 C33 109.01(9)
C32 N4 C48 117.36(10)
C33 N4 C48 113.28(10)
C43 N5 C42 110.28(10)
C43 N5 C33 109.85(9)
C42 N5 C33 117.09(10)
C44 N6 C32 109.24(9)
C44 N6 C43 112.41(9)
C32 N6 C43 105.71(9)
C2 C1 C23 119.52(12)
C2 C1 H1 120.2
C23 C1 H1 120.2
C1 C2 C3 121.52(12)
C1 C2 H19 119.2
C3 C2 H19 119.2
C4 C3 C2 118.92(12)
C4 C3 C21 119.41(11)
C2 C3 C21 121.67(11)
C3 C4 C24 119.33(12)
C3 C4 C5 121.69(12)
C24 C4 C5 118.82(11)
N1 C5 N3 112.35(10)
N1 C5 C4 111.74(10)
N3 C5 C4 113.70(10)
N1 C5 H12 106.1
N3 C5 H12 106.1
C4 C5 H12 106.1
N1 C6 C7 108.59(10)
N1 C6 H25 110.0
C7 C6 H25 110.0
N1 C6 H26 110.0
C7 C6 H26 110.0
H25 C6 H26 108.4
C8 C7 C6 112.76(11)
C8 C7 H28 109.0
C6 C7 H28 109.0
C8 C7 H27 109.0
C6 C7 H27 109.0
H28 C7 H27 107.8
C25 C8 C9 118.50(12)
C25 C8 C7 121.18(12)
C9 C8 C7 120.30(12)
C10 C9 C8 121.48(13)
C10 C9 H3 119.3
C8 C9 H3 119.3
C9 C10 C27 119.74(13)
C9 C10 H2 120.1
C27 C10 H2 120.1
N1 C11 N2 115.07(10)
N1 C11 C25 111.48(10)
N2 C11 C25 111.96(10)
N1 C11 H24 105.8
N2 C11 H24 105.8
C25 C11 H24 105.8
N2 C12 C13 108.15(10)
N2 C12 H5 110.1
C13 C12 H5 110.1
N2 C12 H4 110.1
C13 C12 H4 110.1
H5 C12 H4 108.4
C14 C13 C12 111.91(10)
C14 C13 H7 109.2
C12 C13 H7 109.2
C14 C13 H6 109.2
C12 C13 H6 109.2
H7 C13 H6 107.9
C19 C14 C15 119.39(12)
C19 C14 C13 119.31(11)
C15 C14 C13 121.12(11)
C14 C15 C16 118.80(12)
C14 C15 C20 120.73(11)
C16 C15 C20 119.95(11)
C17 C16 C15 121.28(12)
C17 C16 H11 119.4
C15 C16 H11 119.4
C16 C17 C18 119.72(12)
C16 C17 H10 120.1
C18 C17 H10 120.1
C19 C18 C17 119.50(12)
C19 C18 H9 120.3
C17 C18 H9 120.3
C18 C19 C14 121.30(12)
C18 C19 H8 119.4
C14 C19 H8 119.4
N2 C20 N3 109.62(9)
N2 C20 C15 109.28(10)
N3 C20 C15 116.57(10)
N2 C20 H21 107.0
N3 C20 H21 107.0
C15 C20 H21 107.0
C3 C21 C22 111.95(11)
C3 C21 H15 109.2
C22 C21 H15 109.2
C3 C21 H16 109.2
C22 C21 H16 109.2
H15 C21 H16 107.9
N3 C22 C21 110.27(10)
N3 C22 H14 109.6
C21 C22 H14 109.6
N3 C22 H13 109.6
C21 C22 H13 109.6
H14 C22 H13 108.1
C24 C23 C1 119.65(13)
C24 C23 H18 120.2
C1 C23 H18 120.2
C23 C24 C4 121.07(12)
C23 C24 H17 119.5
C4 C24 H17 119.5
C8 C25 C26 120.06(12)
C8 C25 C11 121.41(11)
C26 C25 C11 118.49(11)
C27 C26 C25 120.66(13)
C27 C26 H22 119.7
C25 C26 H22 119.7
C26 C27 C10 119.55(13)
C26 C27 H23 120.2
C10 C27 H23 120.2
C29 C28 C46 119.71(12)
C29 C28 H29 120.1
C46 C28 H29 120.1
C28 C29 C30 121.28(12)
C28 C29 H43 119.4
C30 C29 H43 119.4
C31 C30 C29 118.97(12)
C31 C30 C45 119.85(11)
C29 C30 C45 121.18(12)
C30 C31 C47 119.37(12)
C30 C31 C32 121.38(11)
C47 C31 C32 119.15(11)
N4 C32 N6 112.39(10)
N4 C32 C31 111.52(10)
N6 C32 C31 113.39(10)
N4 C32 H41 106.3
N6 C32 H41 106.3
C31 C32 H41 106.3
N4 C33 N5 115.09(10)
N4 C33 C34 111.45(10)
N5 C33 C34 111.97(10)
N4 C33 H33 105.8
N5 C33 H33 105.8
C34 C33 H33 105.8
C35 C34 C50 119.84(12)
C35 C34 C33 121.43(11)
C50 C34 C33 118.71(11)
C34 C35 C36 118.80(12)
C34 C35 C49 120.79(11)
C36 C35 C49 120.41(11)
C37 C36 C35 121.12(12)
C37 C36 H34 119.4
C35 C36 H34 119.4
C36 C37 C51 119.77(12)
C36 C37 H30 120.1
C51 C37 H30 120.1
C39 C38 C54 119.72(12)
C39 C38 H31 120.1
C54 C38 H31 120.1
C38 C39 C40 121.02(12)
C38 C39 H55 119.5
C40 C39 H55 119.5
C39 C40 C52 119.57(12)
C39 C40 C41 119.35(12)
C52 C40 C41 120.96(11)
C40 C41 C42 111.72(11)
C40 C41 H54 109.3
C42 C41 H54 109.3
C40 C41 H53 109.3
C42 C41 H53 109.3
H54 C41 H53 107.9
N5 C42 C41 108.20(10)
N5 C42 H52 110.1
C41 C42 H52 110.1
N5 C42 H51 110.1
C41 C42 H51 110.1
H52 C42 H51 108.4
N5 C43 N6 109.79(10)
N5 C43 C52 109.61(10)
N6 C43 C52 115.45(10)
N5 C43 H48 107.2
N6 C43 H48 107.2
C52 C43 H48 107.2
N6 C44 C45 110.55(10)
N6 C44 H47 109.5
C45 C44 H47 109.5
N6 C44 H46 109.5
C45 C44 H46 109.5
H47 C44 H46 108.1
C30 C45 C44 112.09(11)
C30 C45 H45 109.2
C44 C45 H45 109.2
C30 C45 H44 109.2
C44 C45 H44 109.2
H45 C45 H44 107.9
C47 C46 C28 119.67(13)
C47 C46 H32 120.2
C28 C46 H32 120.2
C46 C47 C31 120.98(12)
C46 C47 H42 119.5
C31 C47 H42 119.5
N4 C48 C49 107.87(10)
N4 C48 H39 110.1
C49 C48 H39 110.1
N4 C48 H40 110.1
C49 C48 H40 110.1
H39 C48 H40 108.4
C35 C49 C48 111.81(10)
C35 C49 H38 109.3
C48 C49 H38 109.3
C35 C49 H37 109.3
C48 C49 H37 109.3
H38 C49 H37 107.9
C51 C50 C34 120.72(13)
C51 C50 H36 119.6
C34 C50 H36 119.6
C50 C51 C37 119.74(13)
C50 C51 H35 120.1
C37 C51 H35 120.1
C53 C52 C40 118.66(12)
C53 C52 C43 120.19(11)
C40 C52 C43 120.82(11)
C54 C53 C52 121.34(12)
C54 C53 H49 119.3
C52 C53 H49 119.3
C53 C54 C38 119.67(12)
C53 C54 H50 120.2
C38 C54 H50 120.2

loop_
_geom_bond_atom_site_label_1
_geom_bond_atom_site_label_2
_geom_bond_distance
N1 C5 1.4567(16)
N1 C11 1.4651(16)
N1 C6 1.4725(16)
N2 C20 1.4584(16)
N2 C12 1.4724(16)
N2 C11 1.4756(16)
N3 C22 1.4701(16)
N3 C5 1.4905(16)
N3 C20 1.5019(15)
N4 C32 1.4526(16)
N4 C33 1.4617(15)
N4 C48 1.4698(16)
N5 C43 1.4584(16)
N5 C42 1.4705(16)
N5 C33 1.4757(16)
N6 C44 1.4684(16)
N6 C32 1.4930(16)
N6 C43 1.5040(15)
C1 C2 1.3834(19)
C1 C23 1.3888(19)
C1 H1 0.95
C2 C3 1.3959(18)
C2 H19 0.95
C3 C4 1.3934(18)
C3 C21 1.5080(18)
C4 C24 1.4008(19)
C4 C5 1.5167(17)
C5 H12 1.0
C6 C7 1.5228(18)
C6 H25 0.99
C6 H26 0.99
C7 C8 1.5115(18)
C7 H28 0.99
C7 H27 0.99
C8 C25 1.3901(19)
C8 C9 1.3979(19)
C9 C10 1.381(2)
C9 H3 0.95
C10 C27 1.390(2)
C10 H2 0.95
C11 C25 1.5103(17)
C11 H24 1.0
C12 C13 1.5124(18)
C12 H5 0.99
C12 H4 0.99
C13 C14 1.5071(18)
C13 H7 0.99
C13 H6 0.99
C14 C19 1.3970(18)
C14 C15 1.3996(18)
C15 C16 1.4001(18)
C15 C20 1.5261(17)
C16 C17 1.3861(19)
C16 H11 0.95
C17 C18 1.3911(19)
C17 H10 0.95
C18 C19 1.3835(19)
C18 H9 0.95
C19 H8 0.95
C20 H21 1.0
C21 C22 1.5170(18)
C21 H15 0.99
C21 H16 0.99
C22 H14 0.99
C22 H13 0.99
C23 C24 1.3832(19)
C23 H18 0.95
C24 H17 0.95
C25 C26 1.3992(18)
C26 C27 1.3837(19)
C26 H22 0.95
C27 H23 0.95
C28 C29 1.380(2)
C28 C46 1.389(2)
C28 H29 0.95
C29 C30 1.3976(18)
C29 H43 0.95
C30 C31 1.3942(18)
C30 C45 1.5054(18)
C31 C47 1.3988(18)
C31 C32 1.5169(17)
C32 H41 1.0
C33 C34 1.5125(17)
C33 H33 1.0
C34 C35 1.3949(18)
C34 C50 1.3962(18)
C35 C36 1.3989(18)
C35 C49 1.5104(17)
C36 C37 1.3806(19)
C36 H34 0.95
C37 C51 1.393(2)
C37 H30 0.95
C38 C39 1.3830(19)
C38 C54 1.3889(19)
C38 H31 0.95
C39 C40 1.3954(18)
C39 H55 0.95
C40 C52 1.3997(19)
C40 C41 1.5057(18)
C41 C42 1.5095(18)
C41 H54 0.99
C41 H53 0.99
C42 H52 0.99
C42 H51 0.99
C43 C52 1.5261(17)
C43 H48 1.0
C44 C45 1.5181(18)
C44 H47 0.99
C44 H46 0.99
C45 H45 0.99
C45 H44 0.99
C46 C47 1.3821(18)
C46 H32 0.95
C47 H42 0.95
C48 C49 1.5144(17)
C48 H39 0.99
C48 H40 0.99
C49 H38 0.99
C49 H37 0.99
C50 C51 1.3804(19)
C50 H36 0.95
C51 H35 0.95
C52 C53 1.3990(18)
C53 C54 1.3835(19)
C53 H49 0.95
C54 H50 0.95

loop_
_geom_torsion_atom_site_label_1
_geom_torsion_atom_site_label_2
_geom_torsion_atom_site_label_3
_geom_torsion_atom_site_label_4
_geom_torsion
C23 C1 C2 C3 0.0(2)
C1 C2 C3 C4 0.1(2)
C1 C2 C3 C21 179.62(12)
C2 C3 C4 C24 0.17(19)
C21 C3 C4 C24 -179.34(12)
C2 C3 C4 C5 175.54(12)
C21 C3 C4 C5 -3.97(19)
C11 N1 C5 N3 -57.55(13)
C6 N1 C5 N3 72.05(13)
C11 N1 C5 C4 173.26(10)
C6 N1 C5 C4 -57.13(14)
C22 N3 C5 N1 -174.66(10)
C20 N3 C5 N1 63.95(12)
C22 N3 C5 C4 -46.51(13)
C20 N3 C5 C4 -167.89(10)
C3 C4 C5 N1 144.56(12)
C24 C4 C5 N1 -40.05(16)
C3 C4 C5 N3 16.09(17)
C24 C4 C5 N3 -168.52(11)
C5 N1 C6 C7 167.35(10)
C11 N1 C6 C7 -65.61(13)
N1 C6 C7 C8 45.88(14)
C6 C7 C8 C25 -15.03(17)
C6 C7 C8 C9 166.60(12)
C25 C8 C9 C10 0.8(2)
C7 C8 C9 C10 179.21(12)
C8 C9 C10 C27 -1.1(2)
C5 N1 C11 N2 51.50(13)
C6 N1 C11 N2 -79.77(13)
C5 N1 C11 C25 -179.62(10)
C6 N1 C11 C25 49.11(13)
C20 N2 C11 N1 -53.32(13)
C12 N2 C11 N1 73.47(13)
C20 N2 C11 C25 178.03(10)
C12 N2 C11 C25 -55.18(14)
C20 N2 C12 C13 -72.66(12)
C11 N2 C12 C13 160.75(10)
N2 C12 C13 C14 46.26(14)
C12 C13 C14 C19 174.22(11)
C12 C13 C14 C15 -10.70(17)
C19 C14 C15 C16 0.04(18)
C13 C14 C15 C16 -175.03(12)
C19 C14 C15 C20 171.79(11)
C13 C14 C15 C20 -3.29(18)
C14 C15 C16 C17 -0.21(18)
C20 C15 C16 C17 -172.02(11)
C15 C16 C17 C18 0.92(19)
C16 C17 C18 C19 -1.45(19)
C17 C18 C19 C14 1.30(19)
C15 C14 C19 C18 -0.60(19)
C13 C14 C19 C18 174.57(12)
C12 N2 C20 N3 -72.09(12)
C11 N2 C20 N3 58.52(12)
C12 N2 C20 C15 56.79(13)
C11 N2 C20 C15 -172.59(9)
C22 N3 C20 N2 177.46(10)
C5 N3 C20 N2 -63.25(12)
C22 N3 C20 C15 52.70(14)
C5 N3 C20 C15 171.99(10)
C14 C15 C20 N2 -19.10(15)
C16 C15 C20 N2 152.55(11)
C14 C15 C20 N3 105.83(13)
C16 C15 C20 N3 -82.52(14)
C4 C3 C21 C22 22.08(17)
C2 C3 C21 C22 -157.42(12)
C5 N3 C22 C21 66.30(13)
C20 N3 C22 C21 -176.69(10)
C3 C21 C22 N3 -53.46(14)
C2 C1 C23 C24 -0.5(2)
C1 C23 C24 C4 0.8(2)
C3 C4 C24 C23 -0.6(2)
C5 C4 C24 C23 -176.12(12)
C9 C8 C25 C26 -0.29(19)
C7 C8 C25 C26 -178.69(12)
C9 C8 C25 C11 177.45(11)
C7 C8 C25 C11 -0.95(19)
N1 C11 C25 C8 -15.03(16)
N2 C11 C25 C8 115.48(13)
N1 C11 C25 C26 162.74(11)
N2 C11 C25 C26 -66.74(14)
C8 C25 C26 C27 0.09(19)
C11 C25 C26 C27 -177.71(12)
C25 C26 C27 C10 -0.4(2)
C9 C10 C27 C26 0.9(2)
C46 C28 C29 C30 0.8(2)
C28 C29 C30 C31 -1.2(2)
C28 C29 C30 C45 178.14(12)
C29 C30 C31 C47 0.32(19)
C45 C30 C31 C47 -179.04(12)
C29 C30 C31 C32 -176.13(11)
C45 C30 C31 C32 4.51(19)
C33 N4 C32 N6 56.81(13)
C48 N4 C32 N6 -73.65(13)
C33 N4 C32 C31 -174.59(10)
C48 N4 C32 C31 54.96(14)
C44 N6 C32 N4 175.78(10)
C43 N6 C32 N4 -63.04(12)
C44 N6 C32 C31 48.15(13)
C43 N6 C32 C31 169.33(10)
C30 C31 C32 N4 -146.12(12)
C47 C31 C32 N4 37.42(16)
C30 C31 C32 N6 -18.04(16)
C47 C31 C32 N6 165.50(11)
C32 N4 C33 N5 -51.06(13)
C48 N4 C33 N5 81.57(12)
C32 N4 C33 C34 -179.94(10)
C48 N4 C33 C34 -47.31(13)
C43 N5 C33 N4 52.94(13)
C42 N5 C33 N4 -73.83(13)
C43 N5 C33 C34 -178.43(10)
C42 N5 C33 C34 54.79(14)
N4 C33 C34 C35 11.36(16)
N5 C33 C34 C35 -119.16(12)
N4 C33 C34 C50 -166.82(11)
N5 C33 C34 C50 62.66(15)
C50 C34 C35 C36 0.54(18)
C33 C34 C35 C36 -177.62(11)
C50 C34 C35 C49 -179.20(11)
C33 C34 C35 C49 2.64(18)
C34 C35 C36 C37 -0.55(19)
C49 C35 C36 C37 179.19(12)
C35 C36 C37 C51 0.2(2)
C54 C38 C39 C40 0.0(2)
C38 C39 C40 C52 0.08(19)
C38 C39 C40 C41 -175.98(12)
C39 C40 C41 C42 -170.72(11)
C52 C40 C41 C42 13.28(17)
C43 N5 C42 C41 72.53(12)
C33 N5 C42 C41 -160.90(10)
C40 C41 C42 N5 -48.05(14)
C42 N5 C43 N6 72.15(12)
C33 N5 C43 N6 -58.37(12)
C42 N5 C43 C52 -55.65(13)
C33 N5 C43 C52 173.83(10)
C44 N6 C43 N5 -178.01(10)
C32 N6 C43 N5 62.89(12)
C44 N6 C43 C52 -53.53(14)
C32 N6 C43 C52 -172.63(10)
C32 N6 C44 C45 -66.33(13)
C43 N6 C44 C45 176.66(10)
C31 C30 C45 C44 -20.86(17)
C29 C30 C45 C44 159.80(12)
N6 C44 C45 C30 52.00(14)
C29 C28 C46 C47 0.6(2)
C28 C46 C47 C31 -1.5(2)
C30 C31 C47 C46 1.0(2)
C32 C31 C47 C46 177.53(12)
C32 N4 C48 C49 -163.48(10)
C33 N4 C48 C49 68.07(12)
C34 C35 C49 C48 17.35(16)
C36 C35 C49 C48 -162.38(11)
N4 C48 C49 C35 -50.08(13)
C35 C34 C50 C51 -0.2(2)
C33 C34 C50 C51 178.01(12)
C34 C50 C51 C37 -0.2(2)
C36 C37 C51 C50 0.1(2)
C39 C40 C52 C53 -1.05(18)
C41 C40 C52 C53 174.94(12)
C39 C40 C52 C43 -174.44(11)
C41 C40 C52 C43 1.56(18)
N5 C43 C52 C53 -154.31(11)
N6 C43 C52 C53 81.12(15)
N5 C43 C52 C40 18.97(16)
N6 C43 C52 C40 -105.60(13)
C40 C52 C53 C54 2.03(19)
C43 C52 C53 C54 175.45(11)
C52 C53 C54 C38 -2.00(19)
C39 C38 C54 C53 0.97(19)
